data_4346770
loop_
_publ_author_name
'Sengupta, Debabrata'
'Chowdhury, Nabanita Saha'
'Samanta, Subhas'
'Ghosh, Pradip'
'Seth, Saikat Kumar'
'Demeshko, Serhiy'
'Meyer, Franc'
'Goswami, Sreebrata'

_publ_section_title
;
 Regioselective ortho Amination of Coordinated 2-(Arylazo)pyridine.
 Isolation of Monoradical Palladium Complexes of a New Series of
 Azo-Aromatic Pincer Ligands.
;
_journal_issue 23
_journal_name_full 'Inorganic chemistry'
_journal_page_first 11465
_journal_page_last 11476
_journal_paper_doi 10.1021/acs.inorgchem.5b02110
_journal_volume 54
_journal_year 2015
_chemical_formula_moiety 'C13 H13 Cl2 N4 Pd'
_chemical_formula_sum 'C13 H13 Cl2 N4 Pd'
_chemical_formula_weight 402.57
_space_group_crystal_system triclinic
_space_group_IT_number 2
_space_group_name_Hall '-P 1'
_space_group_name_H-M_alt 'P -1'
_atom_sites_solution_hydrogens geom
_audit_creation_method SHELXL-2013
_cell_angle_alpha 96.823(5)
_cell_angle_beta 97.327(5)
_cell_angle_gamma 95.295(5)
_cell_formula_units_Z 4
_cell_length_a 10.540(5)
_cell_length_b 10.890(5)
_cell_length_c 12.786(5)
_cell_measurement_temperature 150(2)
_cell_volume 1436.7(11)
_computing_cell_refinement 'Bruker SMART'
_computing_data_collection 'Bruker SMART'
_computing_data_reduction 'Bruker SAINT'
_computing_molecular_graphics 'Bruker SHELXTL'
_computing_publication_material 'Bruker SHELXTL'
_computing_structure_refinement 'SHELXL-2013 (Sheldrick, 2013)'
_computing_structure_solution 'SHELXL-97 (Sheldrick, 1997)'
_diffrn_ambient_temperature 150(2)
_diffrn_measured_fraction_theta_full 0.991
_diffrn_measured_fraction_theta_max 0.984
_diffrn_measurement_device_type 'CCD area detector'
_diffrn_measurement_method 'phi SCANS'
_diffrn_radiation_type MoK\a
_diffrn_radiation_wavelength 0.71073
_diffrn_reflns_av_R_equivalents 0.0387
_diffrn_reflns_av_unetI/netI 0.0404
_diffrn_reflns_Laue_measured_fraction_full 0.991
_diffrn_reflns_Laue_measured_fraction_max 0.984
_diffrn_reflns_limit_h_max 13
_diffrn_reflns_limit_h_min -13
_diffrn_reflns_limit_k_max 13
_diffrn_reflns_limit_k_min -13
_diffrn_reflns_limit_l_max 15
_diffrn_reflns_limit_l_min -15
_diffrn_reflns_number 18681
_diffrn_reflns_point_group_measured_fraction_full 0.991
_diffrn_reflns_point_group_measured_fraction_max 0.984
_diffrn_reflns_theta_full 25.242
_diffrn_reflns_theta_max 26.380
_diffrn_reflns_theta_min 1.620
_diffrn_source 'fine-focus sealed tube'
_exptl_absorpt_coefficient_mu 1.657
_exptl_absorpt_correction_T_max 0.823
_exptl_absorpt_correction_T_min 0.745
_exptl_absorpt_correction_type empirical
_exptl_absorpt_process_details SADABS
_exptl_crystal_colour Blue
_exptl_crystal_density_diffrn 1.861
_exptl_crystal_description Plate
_exptl_crystal_F_000 796
_exptl_crystal_size_max 0.16
_exptl_crystal_size_mid 0.14
_exptl_crystal_size_min 0.10
_refine_diff_density_max 0.794
_refine_diff_density_min -0.483
_refine_diff_density_rms 0.089
_refine_ls_extinction_method none
_refine_ls_goodness_of_fit_ref 0.920
_refine_ls_hydrogen_treatment constr
_refine_ls_matrix_type full
_refine_ls_number_parameters 365
_refine_ls_number_reflns 5784
_refine_ls_number_restraints 0
_refine_ls_restrained_S_all 0.920
_refine_ls_R_factor_all 0.0549
_refine_ls_R_factor_gt 0.0378
_refine_ls_shift/su_max 0.050
_refine_ls_shift/su_mean 0.004
_refine_ls_structure_factor_coef Fsqd
_refine_ls_weighting_details 'w=1/[\s^2^(Fo^2^)+(0.0674P)^2^+1.5676P] where P=(Fo^2^+2Fc^2^)/3'
_refine_ls_weighting_scheme calc
_refine_ls_wR_factor_gt 0.1018
_refine_ls_wR_factor_ref 0.1137
_reflns_Friedel_coverage 0.000
_reflns_number_gt 4375
_reflns_number_total 5784
_reflns_threshold_expression 'I > 2\s(I)'
_cod_data_source_file ic5b02110_si_002.cif
_cod_data_source_block 1h
_cod_depositor_comments
;
The following automatic conversions were performed:

data item '_exptl_absorpt_correction_type' value 'Empirical' was
changed to 'empirical' in accordance with the
/home/saulius/struct/COD-crude-data/automatic-downloads/DataCite-retrospective/ACS/depositions/lib/dictionaries/cif_core.dic
dictionary named 'cif_core.dic' version 2.4.2 last updated on
2011-04-26.

Automatic conversion script
Id: cif_fix_values 6909 2019-04-08 15:41:33Z antanas 
;
_cod_database_code 4346770
_shelx_space_group_comment
;
The symmetry employed for this shelxl refinement is uniquely defined
by the following loop, which should always be used as a source of
symmetry information in preference to the above space-group names.
They are only intended as comments.
;
_shelxl_version_number 2013-4

loop_
_space_group_symop_operation_xyz
'x, y, z'
'-x, -y, -z'

loop_
_atom_site_label
_atom_site_type_symbol
_atom_site_fract_x
_atom_site_fract_y
_atom_site_fract_z
_atom_site_U_iso_or_equiv
_atom_site_adp_type
_atom_site_occupancy
_atom_site_site_symmetry_order
_atom_site_calc_flag
_atom_site_refinement_flags_posn
_atom_site_refinement_flags_adp
Pd01 Pd 0.32631(3) 0.30358(3) 0.99027(3) 0.04297(12) Uani 1 1 d . .
Pd1 Pd 0.10709(4) 0.17724(3) 0.66673(3) 0.04519(12) Uani 1 1 d . .
Cl2 Cl 0.03465(14) 0.35653(11) 0.74872(11) 0.0615(4) Uani 1 1 d . .
Cl4 Cl 0.28181(14) 0.14112(11) 1.08924(11) 0.0612(3) Uani 1 1 d . .
Cl3 Cl 0.38700(15) 0.65796(12) 0.76216(12) 0.0671(4) Uani 1 1 d . .
Cl1 Cl 0.2712(2) -0.21825(16) 0.49432(18) 0.1003(6) Uani 1 1 d . .
N8 N 0.2382(4) 0.4356(3) 1.0746(3) 0.0463(9) Uani 1 1 d . .
C6 C 0.1220(5) -0.0797(4) 0.6164(4) 0.0461(11) Uani 1 1 d . .
N3 N 0.1707(4) 0.0350(4) 0.5947(3) 0.0488(9) Uani 1 1 d . .
N6 N 0.4165(4) 0.4057(3) 0.8167(3) 0.0453(9) Uani 1 1 d . .
N7 N 0.3604(4) 0.4317(3) 0.9026(3) 0.0410(8) Uani 1 1 d . .
N1 N 0.2208(4) 0.2613(3) 0.5765(3) 0.0477(9) Uani 1 1 d . .
C7 C 0.1512(5) -0.1976(5) 0.5733(4) 0.0585(13) Uani 1 1 d . .
N4 N 0.0076(4) 0.0456(4) 0.7386(3) 0.0479(9) Uani 1 1 d . .
C26 C 0.0955(5) 0.3935(5) 1.0582(4) 0.0544(12) Uani 1 1 d . .
H26A H 0.0522 0.4521 1.0989 0.082 Uiso 1 1 calc R U
H26B H 0.0812 0.3131 1.0810 0.082 Uiso 1 1 calc R U
H26C H 0.0623 0.3885 0.9841 0.082 Uiso 1 1 calc R U
N5 N 0.4132(4) 0.2109(3) 0.8800(3) 0.0474(9) Uani 1 1 d . .
C21 C 0.2838(5) 0.7599(4) 0.9244(4) 0.0556(13) Uani 1 1 d . .
H21 H 0.2895 0.8300 0.8895 0.067 Uiso 1 1 calc R U
N2 N 0.2489(4) 0.0522(4) 0.5229(3) 0.0528(10) Uani 1 1 d . .
C24 C 0.2592(4) 0.5528(4) 1.0264(4) 0.0445(10) Uani 1 1 d . .
C5 C 0.2738(5) 0.1749(4) 0.5146(4) 0.0475(11) Uani 1 1 d . .
C18 C 0.4443(4) 0.2868(4) 0.8061(4) 0.0431(10) Uani 1 1 d . .
C11 C 0.0317(4) -0.0772(4) 0.6872(4) 0.0460(11) Uani 1 1 d . .
C17 C 0.5033(5) 0.2403(5) 0.7193(4) 0.0538(12) Uani 1 1 d . .
H17 H 0.5263 0.2920 0.6703 0.065 Uiso 1 1 calc R U
C19 C 0.3179(4) 0.5456(4) 0.9325(3) 0.0392(10) Uani 1 1 d . .
C4 C 0.3553(5) 0.2139(5) 0.4430(4) 0.0598(13) Uani 1 1 d . .
H4 H 0.3916 0.1557 0.4000 0.072 Uiso 1 1 calc R U
C2 C 0.3260(6) 0.4237(5) 0.4999(5) 0.0654(15) Uani 1 1 d . .
H2 H 0.3419 0.5082 0.4955 0.079 Uiso 1 1 calc R U
C12 C -0.1326(5) 0.0601(5) 0.7281(4) 0.0562(13) Uani 1 1 d . .
H12A H -0.1701 0.0385 0.6550 0.084 Uiso 1 1 calc R U
H12B H -0.1442 0.1449 0.7516 0.084 Uiso 1 1 calc R U
H12C H -0.1737 0.0063 0.7709 0.084 Uiso 1 1 calc R U
C16 C 0.5266(5) 0.1184(5) 0.7073(5) 0.0627(14) Uani 1 1 d . .
H16 H 0.5636 0.0860 0.6493 0.075 Uiso 1 1 calc R U
C23 C 0.2192(5) 0.6618(4) 1.0690(4) 0.0552(12) Uani 1 1 d . .
H23 H 0.1830 0.6653 1.1317 0.066 Uiso 1 1 calc R U
C8 C 0.0857(6) -0.3059(5) 0.5961(5) 0.0658(15) Uani 1 1 d . .
H8 H 0.1032 -0.3829 0.5649 0.079 Uiso 1 1 calc R U
C1 C 0.2473(5) 0.3823(4) 0.5695(4) 0.0549(12) Uani 1 1 d . .
H1 H 0.2114 0.4403 0.6130 0.066 Uiso 1 1 calc R U
C15 C 0.4941(5) 0.0425(5) 0.7836(5) 0.0661(15) Uani 1 1 d . .
H15 H 0.5094 -0.0406 0.7765 0.079 Uiso 1 1 calc R U
C10 C -0.0318(5) -0.1862(5) 0.7109(5) 0.0599(14) Uani 1 1 d . .
H10 H -0.0922 -0.1823 0.7579 0.072 Uiso 1 1 calc R U
C14 C 0.4407(5) 0.0914(4) 0.8669(4) 0.0586(13) Uani 1 1 d . .
H14 H 0.4218 0.0409 0.9179 0.070 Uiso 1 1 calc R U
C20 C 0.3260(4) 0.6536(4) 0.8813(4) 0.0447(10) Uani 1 1 d . .
C22 C 0.2331(6) 0.7662(5) 1.0183(5) 0.0613(14) Uani 1 1 d . .
H22 H 0.2080 0.8408 1.0477 0.074 Uiso 1 1 calc R U
C9 C -0.0048(6) -0.2997(5) 0.6645(5) 0.0715(16) Uani 1 1 d . .
H9 H -0.0480 -0.3725 0.6796 0.086 Uiso 1 1 calc R U
C3 C 0.3805(5) 0.3381(5) 0.4372(5) 0.0635(14) Uani 1 1 d . .
H3 H 0.4349 0.3647 0.3906 0.076 Uiso 1 1 calc R U
C13 C 0.0606(6) 0.0604(6) 0.8555(4) 0.0716(16) Uani 1 1 d . .
H13A H 0.0168 -0.0021 0.8890 0.107 Uiso 1 1 calc R U
H13B H 0.0479 0.1414 0.8885 0.107 Uiso 1 1 calc R U
H13C H 0.1510 0.0513 0.8634 0.107 Uiso 1 1 calc R U
C25 C 0.2830(5) 0.4538(5) 1.1911(4) 0.0574(13) Uani 1 1 d . .
H25A H 0.3732 0.4822 1.2040 0.086 Uiso 1 1 calc R U
H25B H 0.2684 0.3763 1.2188 0.086 Uiso 1 1 calc R U
H25C H 0.2362 0.5145 1.2257 0.086 Uiso 1 1 calc R U

loop_
_atom_site_aniso_label
_atom_site_aniso_U_11
_atom_site_aniso_U_22
_atom_site_aniso_U_33
_atom_site_aniso_U_23
_atom_site_aniso_U_13
_atom_site_aniso_U_12
Pd01 0.0465(2) 0.03651(19) 0.0492(2) 0.01305(15) 0.01112(16) 0.00630(15)
Pd1 0.0505(2) 0.0394(2) 0.0476(2) 0.00535(15) 0.01584(17) 0.00328(16)
Cl2 0.0729(9) 0.0438(6) 0.0719(9) -0.0037(6) 0.0362(7) 0.0061(6)
Cl4 0.0773(9) 0.0496(7) 0.0654(8) 0.0292(6) 0.0212(7) 0.0091(6)
Cl3 0.0901(10) 0.0526(7) 0.0696(9) 0.0234(6) 0.0333(8) 0.0151(7)
Cl1 0.1214(15) 0.0676(10) 0.1372(16) 0.0361(10) 0.0706(13) 0.0416(10)
N8 0.050(2) 0.043(2) 0.049(2) 0.0106(17) 0.0113(18) 0.0064(17)
C6 0.047(3) 0.041(2) 0.052(3) 0.013(2) 0.006(2) 0.009(2)
N3 0.054(2) 0.043(2) 0.052(2) 0.0094(17) 0.017(2) 0.0068(18)
N6 0.050(2) 0.0381(19) 0.051(2) 0.0083(16) 0.0157(19) 0.0090(17)
N7 0.044(2) 0.0344(18) 0.047(2) 0.0079(16) 0.0104(17) 0.0055(16)
N1 0.054(2) 0.044(2) 0.048(2) 0.0097(17) 0.0132(19) 0.0037(18)
C7 0.062(3) 0.051(3) 0.068(3) 0.017(2) 0.015(3) 0.016(2)
N4 0.051(2) 0.048(2) 0.044(2) 0.0038(17) 0.0120(18) 0.0004(18)
C26 0.045(3) 0.052(3) 0.067(3) 0.011(2) 0.011(2) 0.001(2)
N5 0.046(2) 0.038(2) 0.059(2) 0.0094(17) 0.0074(19) 0.0052(17)
C21 0.062(3) 0.036(2) 0.073(4) 0.014(2) 0.018(3) 0.006(2)
N2 0.060(3) 0.051(2) 0.054(2) 0.0096(19) 0.026(2) 0.008(2)
C24 0.043(3) 0.043(2) 0.048(3) 0.007(2) 0.008(2) 0.005(2)
C5 0.054(3) 0.045(2) 0.044(3) 0.003(2) 0.015(2) 0.003(2)
C18 0.039(2) 0.039(2) 0.051(3) 0.006(2) 0.007(2) 0.0037(19)
C11 0.044(3) 0.045(2) 0.051(3) 0.013(2) 0.007(2) 0.003(2)
C17 0.057(3) 0.049(3) 0.058(3) 0.002(2) 0.016(2) 0.009(2)
C19 0.037(2) 0.037(2) 0.044(2) 0.0057(18) 0.0066(19) 0.0023(18)
C4 0.068(4) 0.057(3) 0.057(3) 0.003(2) 0.023(3) 0.004(3)
C2 0.076(4) 0.044(3) 0.079(4) 0.019(3) 0.016(3) -0.001(3)
C12 0.054(3) 0.052(3) 0.063(3) 0.005(2) 0.019(3) 0.001(2)
C16 0.063(3) 0.058(3) 0.069(4) -0.002(3) 0.018(3) 0.019(3)
C23 0.060(3) 0.047(3) 0.062(3) 0.005(2) 0.021(3) 0.011(2)
C8 0.074(4) 0.042(3) 0.085(4) 0.016(3) 0.013(3) 0.014(3)
C1 0.065(3) 0.043(3) 0.057(3) 0.006(2) 0.014(3) 0.005(2)
C15 0.066(4) 0.049(3) 0.086(4) 0.004(3) 0.013(3) 0.017(3)
C10 0.059(3) 0.050(3) 0.075(4) 0.018(3) 0.020(3) 0.002(2)
C14 0.069(4) 0.042(3) 0.067(3) 0.011(2) 0.012(3) 0.016(2)
C20 0.046(3) 0.038(2) 0.053(3) 0.010(2) 0.013(2) 0.007(2)
C22 0.076(4) 0.040(3) 0.072(4) 0.003(2) 0.027(3) 0.011(2)
C9 0.075(4) 0.047(3) 0.099(5) 0.027(3) 0.022(3) 0.004(3)
C3 0.063(3) 0.066(3) 0.066(4) 0.016(3) 0.024(3) 0.000(3)
C13 0.090(4) 0.074(4) 0.049(3) 0.012(3) 0.007(3) -0.003(3)
C25 0.065(3) 0.059(3) 0.049(3) 0.011(2) 0.012(2) 0.000(3)

loop_
_atom_type_symbol
_atom_type_description
_atom_type_scat_dispersion_real
_atom_type_scat_dispersion_imag
_atom_type_scat_source
C C 0.0033 0.0016 'International Tables Vol C Tables 4.2.6.8 and 6.1.1.4'
H H 0.0000 0.0000 'International Tables Vol C Tables 4.2.6.8 and 6.1.1.4'
N N 0.0061 0.0033 'International Tables Vol C Tables 4.2.6.8 and 6.1.1.4'
O O 0.0106 0.0060 'International Tables Vol C Tables 4.2.6.8 and 6.1.1.4'
Cl Cl 0.1484 0.1585 'International Tables Vol C Tables 4.2.6.8 and 6.1.1.4'
Pd Pd -0.9988 1.0072 'International Tables Vol C Tables 4.2.6.8 and 6.1.1.4'

loop_
_geom_angle_atom_site_label_1
_geom_angle_atom_site_label_2
_geom_angle_atom_site_label_3
_geom_angle
N7 Pd01 N5 79.37(15)
N7 Pd01 N8 84.72(15)
N5 Pd01 N8 163.88(15)
N7 Pd01 Cl4 177.20(12)
N5 Pd01 Cl4 98.56(12)
N8 Pd01 Cl4 97.26(11)
N3 Pd1 N1 79.69(16)
N3 Pd1 N4 83.93(16)
N1 Pd1 N4 163.62(16)
N3 Pd1 Cl2 177.10(12)
N1 Pd1 Cl2 97.44(12)
N4 Pd1 Cl2 98.94(12)
C24 N8 C26 108.5(3)
C24 N8 C25 112.2(4)
C26 N8 C25 107.6(4)
C24 N8 Pd01 106.7(3)
C26 N8 Pd01 107.7(3)
C25 N8 Pd01 113.9(3)
N3 C6 C11 115.3(4)
N3 C6 C7 127.4(5)
C11 C6 C7 117.3(4)
N2 N3 C6 124.5(4)
N2 N3 Pd1 119.1(3)
C6 N3 Pd1 116.2(3)
N7 N6 C18 111.2(4)
N6 N7 C19 124.2(3)
N6 N7 Pd01 119.6(3)
C19 N7 Pd01 116.2(3)
C1 N1 C5 119.9(4)
C1 N1 Pd1 130.0(3)
C5 N1 Pd1 110.1(3)
C8 C7 C6 120.6(5)
C8 C7 Cl1 115.9(4)
C6 C7 Cl1 123.5(4)
C11 N4 C12 111.7(4)
C11 N4 C13 109.4(4)
C12 N4 C13 108.6(4)
C11 N4 Pd1 106.5(3)
C12 N4 Pd1 111.6(3)
C13 N4 Pd1 109.0(3)
C14 N5 C18 118.6(4)
C14 N5 Pd01 131.2(4)
C18 N5 Pd01 110.2(3)
C20 C21 C22 121.5(5)
N3 N2 C5 111.0(4)
C23 C24 C19 121.4(4)
C23 C24 N8 121.4(4)
C19 C24 N8 117.1(4)
N1 C5 N2 120.0(4)
N1 C5 C4 119.6(4)
N2 C5 C4 120.4(4)
N6 C18 N5 119.7(4)
N6 C18 C17 120.1(4)
N5 C18 C17 120.2(4)
C6 C11 C10 121.5(5)
C6 C11 N4 117.6(4)
C10 C11 N4 120.8(4)
C16 C17 C18 119.5(5)
N7 C19 C20 128.2(4)
N7 C19 C24 114.9(4)
C20 C19 C24 116.9(4)
C3 C4 C5 119.3(5)
C1 C2 C3 118.9(5)
C17 C16 C15 119.4(5)
C24 C23 C22 119.7(5)
C9 C8 C7 120.4(5)
N1 C1 C2 122.0(5)
C14 C15 C16 119.3(5)
C9 C10 C11 119.8(5)
C15 C14 N5 123.0(5)
C21 C20 C19 120.4(4)
C21 C20 Cl3 116.8(4)
C19 C20 Cl3 122.7(3)
C23 C22 C21 120.0(5)
C8 C9 C10 120.3(5)
C4 C3 C2 120.3(5)

loop_
_geom_bond_atom_site_label_1
_geom_bond_atom_site_label_2
_geom_bond_distance
Pd01 N7 1.927(4)
Pd01 N5 2.002(4)
Pd01 N8 2.056(4)
Pd01 Cl4 2.3413(14)
Pd1 N3 1.925(4)
Pd1 N1 2.001(4)
Pd1 N4 2.069(4)
Pd1 Cl2 2.3425(15)
Cl3 C20 1.732(5)
Cl1 C7 1.730(6)
N8 C24 1.493(6)
N8 C26 1.513(6)
N8 C25 1.488(6)
C6 N3 1.379(6)
C6 C11 1.395(7)
C6 C7 1.412(7)
N3 N2 1.328(5)
N6 N7 1.325(5)
N6 C18 1.348(6)
N7 C19 1.386(5)
N1 C1 1.337(6)
N1 C5 1.362(6)
C7 C8 1.391(7)
N4 C11 1.477(6)
N4 C12 1.491(6)
N4 C13 1.513(6)
N5 C14 1.355(6)
N5 C18 1.379(6)
C21 C20 1.359(7)
C21 C22 1.372(7)
N2 C5 1.357(6)
C24 C23 1.370(6)
C24 C19 1.417(6)
C5 C4 1.409(7)
C18 C17 1.406(7)
C11 C10 1.393(7)
C17 C16 1.366(7)
C19 C20 1.413(6)
C4 C3 1.366(7)
C2 C1 1.378(7)
C2 C3 1.371(8)
C16 C15 1.406(8)
C23 C22 1.380(7)
C8 C9 1.375(8)
C15 C14 1.345(7)
C10 C9 1.376(8)
